data_2229281
loop_
_publ_author_name
'Fan, Yang'
'Xu, Guo-Min'
'Lu, Hai-Ting'
'Li, Wei'

_publ_section_title
;
 <i>catena</i>-Poly[[(2,2'-bipyridine-\k^2^<i>N</i>,<i>N</i>')cadmium]-\m~3~-4-nitrophthalato-\k^4^<i>O</i>:<i>O</i>',<i>O</i>'':<i>O</i>''']
;
_journal_coeditor_code XU5128
_journal_issue 2
_journal_name_full 'Acta Crystallographica Section E'
_journal_page_first m199
_journal_page_last m200
_journal_paper_doi 10.1107/S1600536811000468
_journal_volume 67
_journal_year 2011
_chemical_formula_iupac '[Cd (C8 H3 N O6) (C10 H8 N2)]'
_chemical_formula_moiety 'C18 H11 Cd N3 O6'
_chemical_formula_sum 'C18 H11 Cd N3 O6'
_chemical_formula_weight 477.70
_chemical_name_systematic
;
<i>catena</i>-Poly[[(2,2'-bipyridine-\k^2^<i>N</i>,<i>N</i>')cadmium]-
\m~3~-4-nitrophthalato-\k^4^<i>O</i>:<i>O</i>',<i>O</i>'':<i>O</i>''']
;
_space_group_IT_number 14
_symmetry_cell_setting monoclinic
_symmetry_space_group_name_Hall '-P 2ybc'
_symmetry_space_group_name_H-M 'P 1 21/c 1'
_atom_sites_solution_hydrogens geom
_atom_sites_solution_primary direct
_atom_sites_solution_secondary difmap
_audit_creation_method SHELXL-97
_cell_angle_alpha 90.00
_cell_angle_beta 98.149(2)
_cell_angle_gamma 90.00
_cell_formula_units_Z 4
_cell_length_a 7.3327(4)
_cell_length_b 17.3786(9)
_cell_length_c 13.3859(7)
_cell_measurement_reflns_used 5075
_cell_measurement_temperature 293(2)
_cell_measurement_theta_max 27.6
_cell_measurement_theta_min 2.8
_cell_volume 1688.57(15)
_computing_cell_refinement 'SAINT (Bruker, 2007)'
_computing_data_collection 'APEX2 (Bruker, 2007)'
_computing_data_reduction 'SAINT (Bruker, 2007)'
_computing_molecular_graphics 'SHELXTL (Sheldrick, 2008)'
_computing_publication_material 'SHELXTL (Sheldrick, 2008)'
_computing_structure_refinement 'SHELXTL (Sheldrick, 2008)'
_computing_structure_solution 'SHELXTL (Sheldrick, 2008)'
_diffrn_ambient_temperature 293(2)
_diffrn_measured_fraction_theta_full 0.986
_diffrn_measured_fraction_theta_max 0.986
_diffrn_measurement_device_type 'Bruker APEXII CCD area-detector'
_diffrn_measurement_method '\f and \w'
_diffrn_radiation_monochromator graphite
_diffrn_radiation_source 'fine-focus sealed tube'
_diffrn_radiation_type MoK\a
_diffrn_radiation_wavelength 0.71073
_diffrn_reflns_av_R_equivalents 0.0271
_diffrn_reflns_av_sigmaI/netI 0.0199
_diffrn_reflns_limit_h_max 9
_diffrn_reflns_limit_h_min -9
_diffrn_reflns_limit_k_max 22
_diffrn_reflns_limit_k_min -21
_diffrn_reflns_limit_l_max 17
_diffrn_reflns_limit_l_min -17
_diffrn_reflns_number 19676
_diffrn_reflns_theta_full 27.46
_diffrn_reflns_theta_max 27.46
_diffrn_reflns_theta_min 1.93
_diffrn_standards_decay_% 0
_diffrn_standards_interval_count 0
_diffrn_standards_number 0
_exptl_absorpt_coefficient_mu 1.338
_exptl_absorpt_correction_T_max 0.911
_exptl_absorpt_correction_T_min 0.624
_exptl_absorpt_correction_type multi-scan
_exptl_absorpt_process_details '(SADABS; Sheldrick, 1996)'
_exptl_crystal_colour colorless
_exptl_crystal_density_diffrn 1.879
_exptl_crystal_density_method 'not measured'
_exptl_crystal_description sheet
_exptl_crystal_F_000 944
_exptl_crystal_size_max 0.50
_exptl_crystal_size_mid 0.30
_exptl_crystal_size_min 0.07
_refine_diff_density_max 0.443
_refine_diff_density_min -0.314
_refine_ls_extinction_method none
_refine_ls_goodness_of_fit_ref 1.034
_refine_ls_hydrogen_treatment constr
_refine_ls_matrix_type full
_refine_ls_number_parameters 253
_refine_ls_number_reflns 3825
_refine_ls_number_restraints 0
_refine_ls_restrained_S_all 1.034
_refine_ls_R_factor_all 0.0254
_refine_ls_R_factor_gt 0.0218
_refine_ls_shift/su_max 0.003
_refine_ls_shift/su_mean 0.000
_refine_ls_structure_factor_coef Fsqd
_refine_ls_weighting_details 'calc w=1/[\s^2^(Fo^2^)+(0.0234P)^2^+1.1148P] where P=(Fo^2^+2Fc^2^)/3'
_refine_ls_weighting_scheme calc
_refine_ls_wR_factor_gt 0.0507
_refine_ls_wR_factor_ref 0.0526
_reflns_number_gt 3452
_reflns_number_total 3825
_reflns_threshold_expression I>2sigma(I)
_cod_data_source_file xu5128.cif
_cod_data_source_block I
_cod_original_sg_symbol_H-M 'P 21/c'
_cod_database_code 2229281
_cod_database_fobs_code 2229281

loop_
_symmetry_equiv_pos_as_xyz
'x, y, z'
'-x, y+1/2, -z+1/2'
'-x, -y, -z'
'x, -y-1/2, z-1/2'

loop_
_atom_site_type_symbol
_atom_site_label
_atom_site_fract_x
_atom_site_fract_y
_atom_site_fract_z
_atom_site_U_iso_or_equiv
_atom_site_adp_type
_atom_site_calc_flag
_atom_site_refinement_flags
_atom_site_occupancy
_atom_site_disorder_assembly
_atom_site_disorder_group
Cd Cd1 0.285437(18) 0.580935(8) 0.487418(10) 0.02454(6) Uani d . 1 . .
C C10 0.7094(3) 0.77702(15) 0.51077(19) 0.0466(6) Uani d . 1 . .
H H10 0.8100 0.7885 0.4782 0.056 Uiso calc R 1 . .
O O1 -0.0364(2) 0.41748(8) 0.63597(11) 0.0330(3) Uani d . 1 . .
O O3 0.5668(2) 0.41313(9) 0.65772(12) 0.0361(3) Uani d . 1 . .
O O2 0.17615(18) 0.46901(8) 0.55187(10) 0.0279(3) Uani d . 1 . .
O O4 0.5555(2) 0.53373(10) 0.60322(11) 0.0400(4) Uani d . 1 . .
C C6 0.3977(3) 0.50255(11) 0.74051(14) 0.0250(4) Uani d . 1 . .
N N3 0.1434(2) 0.65808(10) 0.60339(13) 0.0311(4) Uani d . 1 . .
C C7 0.1086(2) 0.45463(11) 0.63060(14) 0.0233(4) Uani d . 1 . .
N N1 0.0788(3) 0.57744(11) 0.96042(15) 0.0440(5) Uani d . 1 . .
C C1 0.2082(2) 0.48689(11) 0.72851(13) 0.0233(4) Uani d . 1 . .
N N2 0.4489(3) 0.69724(10) 0.52417(14) 0.0365(4) Uani d . 1 . .
C C2 0.1054(3) 0.50831(11) 0.80376(14) 0.0269(4) Uani d . 1 . .
H H2 -0.0194 0.4966 0.7979 0.032 Uiso calc R 1 . .
C C3 0.1915(3) 0.54717(13) 0.88696(15) 0.0327(4) Uani d . 1 . .
C C14 0.2403(3) 0.71869(12) 0.64530(15) 0.0327(4) Uani d . 1 . .
C C4 0.3784(3) 0.56177(15) 0.90138(17) 0.0415(5) Uani d . 1 . .
H H4 0.4336 0.5869 0.9593 0.050 Uiso calc R 1 . .
C C5 0.4821(3) 0.53847(14) 0.82832(16) 0.0373(5) Uani d . 1 . .
H H5 0.6086 0.5468 0.8377 0.045 Uiso calc R 1 . .
C C16 0.0198(4) 0.73882(15) 0.75846(19) 0.0498(6) Uani d . 1 . .
H H16 -0.0202 0.7655 0.8115 0.060 Uiso calc R 1 . .
C C17 -0.0804(3) 0.67790(14) 0.71452(18) 0.0434(5) Uani d . 1 . .
H H17 -0.1898 0.6630 0.7365 0.052 Uiso calc R 1 . .
C C18 -0.0145(3) 0.63920(12) 0.63669(16) 0.0348(5) Uani d . 1 . .
H H18 -0.0828 0.5983 0.6062 0.042 Uiso calc R 1 . .
C C15 0.1801(4) 0.76022(14) 0.72341(18) 0.0460(6) Uani d . 1 . .
H H15 0.2477 0.8021 0.7517 0.055 Uiso calc R 1 . .
O O5 -0.0883(3) 0.57084(11) 0.94263(14) 0.0521(5) Uani d . 1 . .
C C8 0.5143(2) 0.48150(12) 0.66069(14) 0.0273(4) Uani d . 1 . .
C C13 0.4092(3) 0.74003(12) 0.60168(16) 0.0331(4) Uani d . 1 . .
O O6 0.1566(3) 0.60768(16) 1.03689(18) 0.0875(8) Uani d . 1 . .
C C12 0.5195(3) 0.80256(13) 0.63640(18) 0.0418(5) Uani d . 1 . .
H H12 0.4917 0.8317 0.6905 0.050 Uiso calc R 1 . .
C C9 0.5963(3) 0.71551(14) 0.48055(19) 0.0444(6) Uani d . 1 . .
H H9 0.6238 0.6853 0.4273 0.053 Uiso calc R 1 . .
C C11 0.6697(3) 0.82089(14) 0.5902(2) 0.0462(6) Uani d . 1 . .
H H11 0.7437 0.8627 0.6125 0.055 Uiso calc R 1 . .

loop_
_atom_site_aniso_label
_atom_site_aniso_U_11
_atom_site_aniso_U_22
_atom_site_aniso_U_33
_atom_site_aniso_U_12
_atom_site_aniso_U_13
_atom_site_aniso_U_23
Cd1 0.02554(9) 0.02418(9) 0.02423(8) -0.00343(5) 0.00470(6) -0.00128(5)
C10 0.0415(14) 0.0370(13) 0.0619(16) -0.0108(10) 0.0092(12) -0.0012(11)
O1 0.0276(7) 0.0398(9) 0.0307(7) -0.0110(6) 0.0014(6) 0.0029(6)
O3 0.0315(8) 0.0406(9) 0.0370(8) 0.0067(6) 0.0079(6) -0.0058(6)
O2 0.0283(7) 0.0326(8) 0.0230(7) -0.0045(6) 0.0045(5) -0.0015(5)
O4 0.0322(8) 0.0532(10) 0.0360(8) -0.0075(7) 0.0097(6) 0.0086(7)
C6 0.0229(9) 0.0276(10) 0.0245(9) 0.0005(7) 0.0035(7) 0.0007(7)
N3 0.0359(10) 0.0253(9) 0.0314(9) 0.0009(7) 0.0026(7) -0.0025(7)
C7 0.0216(9) 0.0226(9) 0.0253(9) 0.0017(7) 0.0015(7) 0.0004(7)
N1 0.0506(13) 0.0439(12) 0.0410(11) -0.0024(9) 0.0183(10) -0.0138(9)
C1 0.0239(9) 0.0229(9) 0.0232(9) 0.0011(7) 0.0033(7) 0.0014(7)
N2 0.0397(10) 0.0297(9) 0.0403(10) -0.0058(8) 0.0065(8) -0.0051(8)
C2 0.0232(9) 0.0292(10) 0.0290(10) 0.0019(8) 0.0065(8) 0.0019(8)
C3 0.0374(11) 0.0334(11) 0.0292(10) 0.0018(9) 0.0112(9) -0.0046(8)
C14 0.0424(12) 0.0250(10) 0.0298(10) 0.0021(9) 0.0016(9) -0.0016(8)
C4 0.0394(13) 0.0540(14) 0.0305(11) -0.0083(11) 0.0029(9) -0.0149(10)
C5 0.0257(10) 0.0533(14) 0.0325(11) -0.0066(9) 0.0022(9) -0.0087(10)
C16 0.0688(17) 0.0414(14) 0.0428(13) 0.0051(12) 0.0198(12) -0.0086(11)
C17 0.0475(14) 0.0390(13) 0.0461(13) 0.0065(10) 0.0157(11) 0.0033(10)
C18 0.0379(12) 0.0280(11) 0.0385(11) 0.0023(9) 0.0051(9) 0.0007(9)
C15 0.0609(16) 0.0359(13) 0.0414(13) -0.0025(11) 0.0075(11) -0.0114(10)
O5 0.0425(10) 0.0660(12) 0.0510(10) 0.0134(8) 0.0179(8) -0.0088(9)
C8 0.0174(9) 0.0397(12) 0.0243(9) -0.0034(8) 0.0013(7) -0.0032(8)
C13 0.0388(12) 0.0249(10) 0.0337(10) 0.0007(9) -0.0011(9) 0.0001(8)
O6 0.0757(15) 0.121(2) 0.0728(15) -0.0328(15) 0.0343(12) -0.0668(15)
C12 0.0493(14) 0.0288(12) 0.0448(13) -0.0029(10) -0.0016(11) -0.0065(9)
C9 0.0452(14) 0.0385(13) 0.0514(14) -0.0088(10) 0.0130(11) -0.0079(11)
C11 0.0466(14) 0.0287(12) 0.0603(15) -0.0109(10) -0.0030(12) -0.0031(11)

loop_
_atom_type_symbol
_atom_type_description
_atom_type_scat_dispersion_real
_atom_type_scat_dispersion_imag
_atom_type_scat_source
C C 0.0033 0.0016 'International Tables Vol C Tables 4.2.6.8 and 6.1.1.4'
H H 0.0000 0.0000 'International Tables Vol C Tables 4.2.6.8 and 6.1.1.4'
N N 0.0061 0.0033 'International Tables Vol C Tables 4.2.6.8 and 6.1.1.4'
O O 0.0106 0.0060 'International Tables Vol C Tables 4.2.6.8 and 6.1.1.4'
Cd Cd -0.8075 1.2024 'International Tables Vol C Tables 4.2.6.8 and 6.1.1.4'

loop_
_geom_angle_atom_site_label_1
_geom_angle_atom_site_label_2
_geom_angle_atom_site_label_3
_geom_angle_site_symmetry_1
_geom_angle_site_symmetry_3
_geom_angle
_geom_angle_publ_flag
O1 Cd1 O2 3_566 . 89.78(5) ?
O1 Cd1 O3 3_566 3_666 79.46(5) ?
O2 Cd1 O3 . 3_666 124.57(5) ?
O1 Cd1 N2 3_566 . 118.03(6) ?
O2 Cd1 N2 . . 146.28(6) ?
O3 Cd1 N2 3_666 . 81.69(6) ?
O1 Cd1 N3 3_566 . 94.91(6) ?
O2 Cd1 N3 . . 91.34(5) ?
O3 Cd1 N3 3_666 . 143.29(6) ?
N2 Cd1 N3 . . 68.99(6) ?
O1 Cd1 O4 3_566 . 160.78(5) ?
O2 Cd1 O4 . . 77.10(5) ?
O3 Cd1 O4 3_666 . 96.33(5) ?
N2 Cd1 O4 . . 79.41(6) ?
N3 Cd1 O4 . . 99.33(6) ?
C11 C10 C9 . . 118.3(2) ?
C11 C10 H10 . . 120.9 ?
C9 C10 H10 . . 120.9 ?
C7 O1 Cd1 . 3_566 123.37(12) ?
C8 O3 Cd1 . 3_666 99.45(12) ?
C7 O2 Cd1 . . 132.87(12) ?
C8 O4 Cd1 . . 112.52(12) ?
C5 C6 C1 . . 119.77(17) ?
C5 C6 C8 . . 118.59(17) ?
C1 C6 C8 . . 121.64(17) ?
C18 N3 C14 . . 118.85(18) ?
C18 N3 Cd1 . . 123.62(14) ?
C14 N3 Cd1 . . 117.07(14) ?
O2 C7 O1 . . 126.20(17) ?
O2 C7 C1 . . 117.06(16) ?
O1 C7 C1 . . 116.71(16) ?
O6 N1 O5 . . 122.8(2) ?
O6 N1 C3 . . 118.4(2) ?
O5 N1 C3 . . 118.72(19) ?
C2 C1 C6 . . 119.66(17) ?
C2 C1 C7 . . 118.75(16) ?
C6 C1 C7 . . 121.28(16) ?
C9 N2 C13 . . 118.92(19) ?
C9 N2 Cd1 . . 121.94(15) ?
C13 N2 Cd1 . . 118.37(14) ?
C3 C2 C1 . . 118.88(18) ?
C3 C2 H2 . . 120.6 ?
C1 C2 H2 . . 120.6 ?
C2 C3 C4 . . 122.41(18) ?
C2 C3 N1 . . 118.68(19) ?
C4 C3 N1 . . 118.84(19) ?
N3 C14 C15 . . 120.9(2) ?
N3 C14 C13 . . 116.74(18) ?
C15 C14 C13 . . 122.3(2) ?
C3 C4 C5 . . 118.8(2) ?
C3 C4 H4 . . 120.6 ?
C5 C4 H4 . . 120.6 ?
C4 C5 C6 . . 120.3(2) ?
C4 C5 H5 . . 119.8 ?
C6 C5 H5 . . 119.8 ?
C17 C16 C15 . . 119.6(2) ?
C17 C16 H16 . . 120.2 ?
C15 C16 H16 . . 120.2 ?
C16 C17 C18 . . 118.3(2) ?
C16 C17 H17 . . 120.8 ?
C18 C17 H17 . . 120.8 ?
N3 C18 C17 . . 122.8(2) ?
N3 C18 H18 . . 118.6 ?
C17 C18 H18 . . 118.6 ?
C16 C15 C14 . . 119.5(2) ?
C16 C15 H15 . . 120.3 ?
C14 C15 H15 . . 120.3 ?
O3 C8 O4 . . 124.44(18) ?
O3 C8 C6 . . 117.51(17) ?
O4 C8 C6 . . 118.04(18) ?
N2 C13 C12 . . 120.7(2) ?
N2 C13 C14 . . 116.68(19) ?
C12 C13 C14 . . 122.6(2) ?
C11 C12 C13 . . 119.6(2) ?
C11 C12 H12 . . 120.2 ?
C13 C12 H12 . . 120.2 ?
N2 C9 C10 . . 123.1(2) ?
N2 C9 H9 . . 118.5 ?
C10 C9 H9 . . 118.5 ?
C10 C11 C12 . . 119.4(2) ?
C10 C11 H11 . . 120.3 ?
C12 C11 H11 . . 120.3 ?

loop_
_geom_bond_atom_site_label_1
_geom_bond_atom_site_label_2
_geom_bond_site_symmetry_2
_geom_bond_distance
_geom_bond_publ_flag
Cd1 O1 3_566 2.2820(15) y
Cd1 O2 . 2.3165(14) y
Cd1 O3 3_666 2.3570(15) y
Cd1 O4 . 2.4753(16) y
Cd1 N2 . 2.3659(18) y
Cd1 N3 . 2.3979(17) y
C10 C11 . 1.372(4) ?
C10 C9 . 1.378(3) ?
C10 H10 . 0.9300 ?
O1 C7 . 1.255(2) ?
O3 C8 . 1.251(2) ?
O2 C7 . 1.252(2) ?
O4 C8 . 1.254(2) ?
C6 C5 . 1.396(3) ?
C6 C1 . 1.403(3) ?
C6 C8 . 1.505(3) ?
N3 C18 . 1.339(3) ?
N3 C14 . 1.347(3) ?
C7 C1 . 1.515(3) ?
N1 O6 . 1.218(3) ?
N1 O5 . 1.220(3) ?
N1 C3 . 1.469(3) ?
C1 C2 . 1.392(3) ?
N2 C9 . 1.337(3) ?
N2 C13 . 1.342(3) ?
C2 C3 . 1.377(3) ?
C2 H2 . 0.9300 ?
C3 C4 . 1.380(3) ?
C14 C15 . 1.393(3) ?
C14 C13 . 1.489(3) ?
C4 C5 . 1.382(3) ?
C4 H4 . 0.9300 ?
C5 H5 . 0.9300 ?
C16 C17 . 1.373(4) ?
C16 C15 . 1.377(4) ?
C16 H16 . 0.9300 ?
C17 C18 . 1.384(3) ?
C17 H17 . 0.9300 ?
C18 H18 . 0.9300 ?
C15 H15 . 0.9300 ?
C13 C12 . 1.395(3) ?
C12 C11 . 1.375(4) ?
C12 H12 . 0.9300 ?
C9 H9 . 0.9300 ?
C11 H11 . 0.9300 ?

loop_
_geom_hbond_atom_site_label_D
_geom_hbond_atom_site_label_H
_geom_hbond_atom_site_label_A
_geom_hbond_site_symmetry_A
_geom_hbond_distance_DH
_geom_hbond_distance_HA
_geom_hbond_distance_DA
_geom_hbond_angle_DHA
C5 H5 O5 1_655 0.93 2.49 3.349(3) 154
C9 H9 O3 3_666 0.93 2.39 3.037(3) 126
C12 H12 O3 2_656 0.93 2.56 3.490(3) 177
C15 H15 O3 2_656 0.93 2.56 3.493(3) 176
C18 H18 O2 3_566 0.93 2.43 3.235(3) 145
